data_7003613
loop_
_publ_author_name
'Gass, Ian A.'
'Milios, Constantinos J.'
'Collins, Anna'
'White, Fraser J.'
'Budd, Laura'
'Parsons, Simon'
'Murrie, Mark'
'Perlepes, Spyros P.'
'Brechin, Euan K.'

_publ_section_title
;
 Polymetallic clusters of iron(iii) with derivatised salicylaldoximes
;
_journal_issue 15
_journal_name_full 'Dalton Transactions'
_journal_page_first 2043
_journal_page_last 2053
_journal_paper_doi 10.1039/b717534e
_journal_year 2008
_chemical_compound_source 'Ian Gass IAG1183'
_chemical_formula_moiety (NEt3H)[Fe2(MeO)L2LH2].5MeOH
_chemical_formula_sum 'C64 H77 Fe2 N5 O14'
_chemical_formula_weight 1252.01
_chemical_name_systematic
;
?
;
_space_group_IT_number 2
_symmetry_cell_setting triclinic
_symmetry_space_group_name_Hall '-P 1'
_symmetry_space_group_name_H-M 'P -1'
_atom_sites_solution_hydrogens geom
_atom_sites_solution_primary Patterson
_atom_sites_solution_secondary difmap
_audit_creation_date 06-12-23
_audit_creation_method SHELXL-97
_cell_angle_alpha 106.158(9)
_cell_angle_beta 99.287(7)
_cell_angle_gamma 93.760(5)
_cell_formula_units_Z 2
_cell_length_a 10.1601(8)
_cell_length_b 15.1676(16)
_cell_length_c 21.610(3)
_cell_measurement_reflns_used 2616
_cell_measurement_temperature 150(2)
_cell_measurement_theta_max 18
_cell_measurement_theta_min 2
_cell_volume 3135.2(6)
_computing_cell_refinement Saint
_computing_data_collection Smart
_computing_data_reduction Saint
_computing_molecular_graphics XP
_computing_publication_material 'XCIF, PLATON'
_computing_structure_refinement 'SHELXL-97 (Sheldrick, 1997)'
_computing_structure_solution DIRDIF
_diffrn_ambient_temperature 150(2)
_diffrn_measured_fraction_theta_full 0.997
_diffrn_measured_fraction_theta_max 0.997
_diffrn_measurement_device_type 'Bruker Smart Apex CCD'
_diffrn_measurement_method omega
_diffrn_radiation_monochromator graphite
_diffrn_radiation_source 'fine-focus sealed tube'
_diffrn_radiation_type MoK\a
_diffrn_radiation_wavelength 0.71073
_diffrn_reflns_av_R_equivalents 0.1073
_diffrn_reflns_av_sigmaI/netI 0.1214
_diffrn_reflns_limit_h_max 10
_diffrn_reflns_limit_h_min -10
_diffrn_reflns_limit_k_max 15
_diffrn_reflns_limit_k_min -15
_diffrn_reflns_limit_l_max 21
_diffrn_reflns_limit_l_min -21
_diffrn_reflns_number 20024
_diffrn_reflns_theta_full 20.87
_diffrn_reflns_theta_max 20.87
_diffrn_reflns_theta_min 1.00
_exptl_absorpt_coefficient_mu 0.531
_exptl_absorpt_correction_T_max 0.945
_exptl_absorpt_correction_T_min 0.414
_exptl_absorpt_correction_type mutiscan
_exptl_absorpt_process_details 'sadabs scaled by 1.27'
_exptl_crystal_colour red
_exptl_crystal_density_diffrn 1.326
_exptl_crystal_density_method 'not measured'
_exptl_crystal_description plate
_exptl_crystal_F_000 1320
_exptl_crystal_recrystallization_method
;
slow evaporation of MeOH soln
;
_exptl_crystal_size_max 0.49
_exptl_crystal_size_mid 0.45
_exptl_crystal_size_min 0.10
_refine_diff_density_max 0.809
_refine_diff_density_min -0.627
_refine_diff_density_rms 0.101
_refine_ls_extinction_method none
_refine_ls_goodness_of_fit_ref 1.032
_refine_ls_hydrogen_treatment 'riding/rotating group'
_refine_ls_matrix_type full
_refine_ls_number_parameters 316
_refine_ls_number_reflns 6596
_refine_ls_number_restraints 109
_refine_ls_restrained_S_all 1.031
_refine_ls_R_factor_all 0.1620
_refine_ls_R_factor_gt 0.0941
_refine_ls_shift/su_max 0.002
_refine_ls_shift/su_mean 0.000
_refine_ls_structure_factor_coef Fsqd
_refine_ls_weighting_details 'calc w=1/[\s^2^(Fo^2^)+(0.1198P)^2^+12.5464P] where P=(Fo^2^+2Fc^2^)/3'
_refine_ls_weighting_scheme calc
_refine_ls_wR_factor_gt 0.2216
_refine_ls_wR_factor_ref 0.2567
_reflns_number_gt 3894
_reflns_number_total 6596
_reflns_threshold_expression >2sigma(I)
_cod_data_source_file b717534e.txt
_cod_data_source_block eb6154
_cod_depositor_comments
;
The following automatic conversions were performed:
'_symmetry_cell_setting' value 'Triclinic' changed to 'triclinic'
according to '/home/saulius/struct/CIF-dictionaries/cif_core.dic'
dictionary named 'cif_core.dic' version 2.4.1 from 2010-06-29.

Automatic conversion script
Id: cif_fix_enum 1527 2010-12-29 10:47:43Z saulius 

The following automatic conversions were performed:

'_atom_sites_solution_hydrogens' value 'geometric' was changed to
'geom'.

Automatic conversion script
Id: cif_fix_values 6452 2018-10-05 10:23:21Z andrius 
;
_cod_original_sg_symbol_Hall -P1
_cod_original_sg_symbol_H-M P-1
_cod_database_code 7003613

loop_
_symmetry_equiv_pos_as_xyz
'x, y, z'
'-x, -y, -z'

loop_
_atom_site_label
_atom_site_type_symbol
_atom_site_fract_x
_atom_site_fract_y
_atom_site_fract_z
_atom_site_U_iso_or_equiv
_atom_site_adp_type
_atom_site_occupancy
_atom_site_symmetry_multiplicity
_atom_site_calc_flag
_atom_site_refinement_flags
_atom_site_disorder_assembly
_atom_site_disorder_group
Fe1 Fe 0.04765(15) 0.16926(10) 0.29074(7) 0.0315(5) Uani 1 1 d . . .
Fe2 Fe -0.00708(15) 0.32597(10) 0.21832(7) 0.0303(5) Uani 1 1 d . . .
O11 O -0.0547(7) 0.0966(5) 0.3344(3) 0.0402(19) Uiso 1 1 d D . .
C11 C -0.0782(11) 0.1306(7) 0.3947(5) 0.046(3) Uiso 1 1 d D . .
C21 C -0.0716(12) 0.0744(8) 0.4367(5) 0.058(4) Uiso 1 1 d D . .
H21 H -0.0480 0.0135 0.4217 0.070 Uiso 1 1 calc R . .
C31 C -0.0986(14) 0.1057(9) 0.4993(6) 0.080(4) Uiso 1 1 d D . .
H31 H -0.0973 0.0653 0.5259 0.096 Uiso 1 1 calc R . .
C41 C -0.1271(14) 0.1940(9) 0.5232(6) 0.084(5) Uiso 1 1 d D . .
H41 H -0.1424 0.2156 0.5669 0.100 Uiso 1 1 calc R . .
C51 C -0.1335(12) 0.2519(8) 0.4837(5) 0.060(4) Uiso 1 1 d D . .
H51 H -0.1543 0.3132 0.5003 0.071 Uiso 1 1 calc R . .
C61 C -0.1098(11) 0.2212(7) 0.4190(5) 0.047(3) Uiso 1 1 d D . .
C71 C -0.1341(9) 0.2834(6) 0.3780(4) 0.037(3) Uiso 1 1 d D . .
N81 N -0.0796(8) 0.2700(5) 0.3258(4) 0.034(2) Uiso 1 1 d D . .
O91 O -0.1118(6) 0.3242(4) 0.2862(3) 0.0328(18) Uiso 1 1 d D . .
C101 C -0.2135(6) 0.3614(4) 0.3974(3) 0.035(3) Uiso 1 1 d GD . .
C111 C -0.1496(5) 0.4512(4) 0.4235(3) 0.043(3) Uiso 1 1 d GD . .
H111 H -0.0553 0.4628 0.4269 0.051 Uiso 1 1 calc R . .
C121 C -0.2237(7) 0.5240(3) 0.4446(3) 0.049(3) Uiso 1 1 d GD . .
H121 H -0.1800 0.5853 0.4625 0.059 Uiso 1 1 calc R . .
C131 C -0.3617(6) 0.5069(4) 0.4397(4) 0.049(3) Uiso 1 1 d GD . .
H131 H -0.4123 0.5567 0.4541 0.058 Uiso 1 1 calc R . .
C141 C -0.4256(5) 0.4172(5) 0.4135(3) 0.048(3) Uiso 1 1 d GD . .
H141 H -0.5199 0.4055 0.4101 0.058 Uiso 1 1 calc R . .
C151 C -0.3515(6) 0.3444(3) 0.3924(3) 0.041(3) Uiso 1 1 d GD . .
H151 H -0.3952 0.2831 0.3745 0.050 Uiso 1 1 calc R . .
O12 O 0.1732(6) 0.0791(4) 0.2711(3) 0.0352(18) Uiso 1 1 d D . .
C12 C 0.2286(10) 0.0335(6) 0.3106(4) 0.037(3) Uiso 1 1 d D . .
C22 C 0.2523(11) -0.0585(7) 0.2825(5) 0.049(3) Uiso 1 1 d D . .
H22 H 0.2274 -0.0855 0.2364 0.059 Uiso 1 1 calc R . .
C32 C 0.3106(13) -0.1098(8) 0.3204(6) 0.066(4) Uiso 1 1 d D . .
H32 H 0.3287 -0.1708 0.3001 0.080 Uiso 1 1 calc R . .
C42 C 0.3430(13) -0.0733(8) 0.3880(6) 0.071(4) Uiso 1 1 d D . .
H42 H 0.3789 -0.1101 0.4142 0.085 Uiso 1 1 calc R . .
C52 C 0.3229(12) 0.0172(7) 0.4172(5) 0.055(3) Uiso 1 1 d D . .
H52 H 0.3466 0.0428 0.4635 0.066 Uiso 1 1 calc R . .
C62 C 0.2667(10) 0.0715(6) 0.3781(4) 0.035(3) Uiso 1 1 d D . .
C72 C 0.2588(9) 0.1694(6) 0.4127(4) 0.033(3) Uiso 1 1 d D . .
N82 N 0.1923(8) 0.2188(5) 0.3832(4) 0.031(2) Uiso 1 1 d D . .
O92 O 0.2056(8) 0.3131(5) 0.4231(4) 0.050(2) Uiso 1 1 d D . .
H92 H 0.1778 0.3465 0.3998 0.076 Uiso 1 1 calc RD . .
C102 C 0.3303(7) 0.2089(5) 0.4823(3) 0.040(3) Uiso 1 1 d GD . .
C112 C 0.2563(6) 0.2269(6) 0.5323(4) 0.059(4) Uiso 1 1 d GD . .
H112 H 0.1612 0.2144 0.5221 0.071 Uiso 1 1 calc R . .
C122 C 0.3215(8) 0.2632(6) 0.5972(3) 0.089(5) Uiso 1 1 d GD . .
H122 H 0.2709 0.2755 0.6314 0.107 Uiso 1 1 calc R . .
C132 C 0.4607(9) 0.2814(6) 0.6121(3) 0.083(5) Uiso 1 1 d GD . .
H132 H 0.5053 0.3062 0.6565 0.099 Uiso 1 1 calc R . .
C142 C 0.5347(6) 0.2634(6) 0.5621(4) 0.066(4) Uiso 1 1 d GD . .
H142 H 0.6298 0.2759 0.5723 0.080 Uiso 1 1 calc R . .
C152 C 0.4695(7) 0.2272(5) 0.4972(3) 0.054(3) Uiso 1 1 d GD . .
H152 H 0.5201 0.2149 0.4630 0.065 Uiso 1 1 calc R . .
O13 O -0.1528(6) 0.3556(4) 0.1604(3) 0.0299(17) Uiso 1 1 d D . .
C13 C -0.1826(10) 0.3143(6) 0.0963(4) 0.033(3) Uiso 1 1 d D . .
C23 C -0.2247(11) 0.3669(7) 0.0543(5) 0.044(3) Uiso 1 1 d D . .
H23 H -0.2280 0.4313 0.0722 0.052 Uiso 1 1 calc R . .
C33 C -0.2615(10) 0.3268(7) -0.0128(5) 0.042(3) Uiso 1 1 d D . .
H33 H -0.2904 0.3638 -0.0402 0.050 Uiso 1 1 calc R . .
C43 C -0.2568(11) 0.2346(7) -0.0400(5) 0.048(3) Uiso 1 1 d D . .
H43 H -0.2792 0.2080 -0.0862 0.057 Uiso 1 1 calc R . .
C53 C -0.2192(10) 0.1804(7) 0.0000(5) 0.043(3) Uiso 1 1 d D . .
H53 H -0.2178 0.1161 -0.0191 0.052 Uiso 1 1 calc R . .
C63 C -0.1826(10) 0.2183(6) 0.0690(4) 0.033(3) Uiso 1 1 d D . .
C73 C -0.1540(9) 0.1539(6) 0.1080(4) 0.032(3) Uiso 1 1 d D . .
N83 N -0.0842(8) 0.1872(5) 0.1677(3) 0.033(2) Uiso 1 1 d D . .
O93 O -0.0669(6) 0.1263(4) 0.2036(3) 0.0342(18) Uiso 1 1 d D . .
C103 C -0.2006(6) 0.0538(3) 0.0791(3) 0.034(3) Uiso 1 1 d GD . .
C113 C -0.1098(5) -0.0085(4) 0.0601(3) 0.043(3) Uiso 1 1 d GD . .
H113 H -0.0167 0.0125 0.0679 0.051 Uiso 1 1 calc R . .
C123 C -0.1551(6) -0.1014(4) 0.0297(4) 0.054(3) Uiso 1 1 d GD . .
H123 H -0.0931 -0.1440 0.0168 0.065 Uiso 1 1 calc R . .
C133 C -0.2913(7) -0.1320(3) 0.0184(3) 0.052(3) Uiso 1 1 d GD . .
H133 H -0.3223 -0.1956 -0.0024 0.062 Uiso 1 1 calc R . .
C143 C -0.3821(5) -0.0698(4) 0.0373(4) 0.049(3) Uiso 1 1 d GD . .
H143 H -0.4751 -0.0907 0.0295 0.059 Uiso 1 1 calc R . .
C153 C -0.3367(6) 0.0232(4) 0.0677(3) 0.041(3) Uiso 1 1 d GD . .
H153 H -0.3988 0.0657 0.0806 0.049 Uiso 1 1 calc R . .
O14 O 0.0720(7) 0.4537(4) 0.2571(3) 0.0387(19) Uiso 1 1 d D . .
C14 C 0.0872(11) 0.5155(6) 0.2256(5) 0.041(3) Uiso 1 1 d D . .
C24 C 0.0747(12) 0.6084(7) 0.2582(5) 0.059(4) Uiso 1 1 d D . .
H24 H 0.0566 0.6235 0.3015 0.071 Uiso 1 1 calc R . .
C34 C 0.0879(12) 0.6769(8) 0.2291(5) 0.060(4) Uiso 1 1 d D . .
H34 H 0.0796 0.7389 0.2522 0.072 Uiso 1 1 calc R . .
C44 C 0.1135(12) 0.6560(8) 0.1659(6) 0.063(4) Uiso 1 1 d D . .
H44 H 0.1219 0.7035 0.1455 0.075 Uiso 1 1 calc R . .
C54 C 0.1269(11) 0.5657(7) 0.1323(5) 0.047(3) Uiso 1 1 d D . .
H54 H 0.1438 0.5515 0.0889 0.057 Uiso 1 1 calc R . .
C64 C 0.1153(10) 0.4948(6) 0.1626(4) 0.033(3) Uiso 1 1 d D . .
C74 C 0.1466(9) 0.4024(6) 0.1272(4) 0.032(3) Uiso 1 1 d D . .
N84 N 0.1181(7) 0.3324(5) 0.1467(4) 0.030(2) Uiso 1 1 d D . .
O94 O 0.1628(8) 0.2510(5) 0.1084(3) 0.049(2) Uiso 1 1 d D . .
H94 H 0.1674 0.2116 0.1292 0.073 Uiso 1 1 calc RD . .
C104 C 0.2122(7) 0.3922(5) 0.0688(3) 0.041(3) Uiso 1 1 d GD . .
C114 C 0.3509(7) 0.4115(5) 0.0782(3) 0.055(3) Uiso 1 1 d GD . .
H114 H 0.4032 0.4279 0.1212 0.066 Uiso 1 1 calc R . .
C124 C 0.4129(5) 0.4068(6) 0.0248(4) 0.064(4) Uiso 1 1 d GD . .
H124 H 0.5077 0.4200 0.0312 0.077 Uiso 1 1 calc R . .
C134 C 0.3363(8) 0.3828(6) -0.0381(3) 0.063(4) Uiso 1 1 d GD . .
H134 H 0.3787 0.3796 -0.0747 0.076 Uiso 1 1 calc R . .
C144 C 0.1976(7) 0.3635(6) -0.0476(3) 0.062(4) Uiso 1 1 d GD . .
H144 H 0.1452 0.3471 -0.0906 0.075 Uiso 1 1 calc R . .
C154 C 0.1356(5) 0.3682(5) 0.0059(3) 0.051(3) Uiso 1 1 d GD . .
H154 H 0.0408 0.3551 -0.0006 0.061 Uiso 1 1 calc R . .
O15 O 0.1341(6) 0.2698(4) 0.2635(3) 0.0305(17) Uiso 1 1 d . . .
C25 C 0.2749(10) 0.2935(8) 0.2719(5) 0.042(3) Uiso 1 1 d . . .
H25A H 0.2918 0.3461 0.2550 0.064 Uiso 1 1 calc R . .
H25B H 0.3148 0.2405 0.2477 0.064 Uiso 1 1 calc R . .
H25C H 0.3150 0.3103 0.3186 0.064 Uiso 1 1 calc R . .
N16 N -0.2559(10) -0.0375(7) 0.2562(5) 0.073(3) Uiso 1 1 d D . .
H16 H -0.1827 0.0055 0.2796 0.088 Uiso 1 1 calc R . .
C16 C -0.287(2) -0.0924(15) 0.2985(11) 0.194(11) Uiso 1 1 d D . .
H16A H -0.3623 -0.1412 0.2750 0.233 Uiso 1 1 calc R . .
H16B H -0.3143 -0.0526 0.3381 0.233 Uiso 1 1 calc R . .
C26 C -0.162(3) -0.136(2) 0.3182(17) 0.31(2) Uiso 1 1 d D . .
H26A H -0.1814 -0.1751 0.3456 0.463 Uiso 1 1 calc R . .
H26B H -0.0889 -0.0872 0.3429 0.463 Uiso 1 1 calc R . .
H26C H -0.1340 -0.1737 0.2787 0.463 Uiso 1 1 calc R . .
C36 C -0.2181(18) -0.0902(13) 0.1949(7) 0.148(8) Uiso 1 1 d D . .
H36A H -0.2166 -0.0505 0.1656 0.178 Uiso 1 1 calc R . .
H36B H -0.2871 -0.1437 0.1727 0.178 Uiso 1 1 calc R . .
C46 C -0.0841(19) -0.1245(15) 0.2053(10) 0.163(9) Uiso 1 1 d D . .
H46A H -0.0652 -0.1602 0.1631 0.245 Uiso 1 1 calc R . .
H46B H -0.0848 -0.1640 0.2343 0.245 Uiso 1 1 calc R . .
H46C H -0.0146 -0.0718 0.2255 0.245 Uiso 1 1 calc R . .
C56 C -0.3651(17) 0.0143(12) 0.2384(7) 0.118(6) Uiso 1 1 d D . .
H56A H -0.4426 -0.0293 0.2104 0.142 Uiso 1 1 calc R . .
H56B H -0.3349 0.0544 0.2130 0.142 Uiso 1 1 calc R . .
C66 C -0.4082(17) 0.0737(11) 0.2995(8) 0.115(6) Uiso 1 1 d D . .
H66A H -0.4821 0.1072 0.2865 0.172 Uiso 1 1 calc R . .
H66B H -0.3322 0.1181 0.3267 0.172 Uiso 1 1 calc R . .
H66C H -0.4383 0.0341 0.3246 0.172 Uiso 1 1 calc R . .
O17 O -0.2957(9) 0.5021(7) 0.2104(5) 0.082(3) Uiso 1 1 d D . .
H17 H -0.2288 0.4818 0.1953 0.124 Uiso 1 1 calc RD . .
C27 C -0.2822(17) 0.5024(12) 0.2766(6) 0.111(6) Uiso 1 1 d D . .
H27A H -0.2097 0.5499 0.3036 0.167 Uiso 1 1 calc R . .
H27B H -0.2610 0.4417 0.2803 0.167 Uiso 1 1 calc R . .
H27C H -0.3665 0.5157 0.2919 0.167 Uiso 1 1 calc R . .
O18 O -0.3895(11) 0.2250(7) 0.2083(5) 0.095(3) Uiso 1 1 d D . .
H18 H -0.3263 0.2628 0.2337 0.142 Uiso 1 1 calc RD . .
C28 C -0.4632(15) 0.2685(10) 0.1666(7) 0.092(5) Uiso 1 1 d D . .
H28A H -0.4502 0.3355 0.1872 0.137 Uiso 1 1 calc R . .
H28B H -0.5588 0.2459 0.1589 0.137 Uiso 1 1 calc R . .
H28C H -0.4319 0.2543 0.1247 0.137 Uiso 1 1 calc R . .
O19 O 0.1934(8) 0.0929(6) 0.1456(4) 0.059(2) Uiso 1 1 d D . .
H19 H 0.1716 0.0842 0.1795 0.089 Uiso 1 1 calc RD . .
C29 C 0.3124(11) 0.0540(9) 0.1351(6) 0.062(4) Uiso 1 1 d D . .
H29A H 0.3884 0.0929 0.1669 0.093 Uiso 1 1 calc R . .
H29B H 0.3256 0.0501 0.0905 0.093 Uiso 1 1 calc R . .
H29C H 0.3061 -0.0080 0.1405 0.093 Uiso 1 1 calc R . .
O110 O 0.1503(7) 0.4599(5) 0.3829(4) 0.048(2) Uiso 1 1 d D . .
H110 H 0.1012 0.4605 0.3478 0.072 Uiso 1 1 calc RD . .
C210 C 0.2560(10) 0.5323(7) 0.4010(6) 0.054(3) Uiso 1 1 d D . .
H21A H 0.2191 0.5907 0.4019 0.081 Uiso 1 1 calc R . .
H21B H 0.3159 0.5199 0.3691 0.081 Uiso 1 1 calc R . .
H21C H 0.3064 0.5367 0.4447 0.081 Uiso 1 1 calc R . .
O111 O 0.3775(11) 0.3300(8) -0.2134(6) 0.102(4) Uiso 1 1 d D . .
H11A H 0.3477 0.3794 -0.2163 0.154 Uiso 1 1 calc RD . .
C211 C 0.5182(13) 0.3453(13) -0.1951(9) 0.123(7) Uiso 1 1 d D . .
H21D H 0.5531 0.3923 -0.2135 0.185 Uiso 1 1 calc R . .
H21E H 0.5561 0.2876 -0.2120 0.185 Uiso 1 1 calc R . .
H21F H 0.5436 0.3667 -0.1472 0.185 Uiso 1 1 calc R . .

loop_
_atom_site_aniso_label
_atom_site_aniso_U_11
_atom_site_aniso_U_22
_atom_site_aniso_U_33
_atom_site_aniso_U_23
_atom_site_aniso_U_13
_atom_site_aniso_U_12
Fe1 0.0369(10) 0.0287(10) 0.0293(9) 0.0059(7) 0.0106(7) 0.0082(8)
Fe2 0.0402(10) 0.0234(9) 0.0265(9) 0.0037(7) 0.0101(7) 0.0034(7)

loop_
_atom_type_symbol
_atom_type_description
_atom_type_scat_dispersion_real
_atom_type_scat_dispersion_imag
_atom_type_scat_source
C C 0.0033 0.0016 'International Tables Vol C Tables 4.2.6.8 and 6.1.1.4'
H H 0.0000 0.0000 'International Tables Vol C Tables 4.2.6.8 and 6.1.1.4'
N N 0.0061 0.0033 'International Tables Vol C Tables 4.2.6.8 and 6.1.1.4'
O O 0.0106 0.0060 'International Tables Vol C Tables 4.2.6.8 and 6.1.1.4'
Fe Fe 0.3463 0.8444 'International Tables Vol C Tables 4.2.6.8 and 6.1.1.4'

loop_
_geom_angle_atom_site_label_1
_geom_angle_atom_site_label_2
_geom_angle_atom_site_label_3
_geom_angle
_geom_angle_site_symmetry_1
_geom_angle_site_symmetry_3
_geom_angle_publ_flag
O12 Fe1 O93 95.0(3) . . ?
O12 Fe1 O11 93.8(3) . . ?
O93 Fe1 O11 97.7(3) . . ?
O12 Fe1 O15 99.4(3) . . ?
O93 Fe1 O15 88.6(3) . . ?
O11 Fe1 O15 164.8(3) . . ?
O12 Fe1 N81 172.3(3) . . ?
O93 Fe1 N81 92.3(3) . . ?
O11 Fe1 N81 82.6(3) . . ?
O15 Fe1 N81 83.3(3) . . ?
O12 Fe1 N82 81.8(3) . . ?
O93 Fe1 N82 174.3(3) . . ?
O11 Fe1 N82 87.2(3) . . ?
O15 Fe1 N82 87.3(3) . . ?
N81 Fe1 N82 91.2(3) . . ?
O13 Fe2 O14 94.1(3) . . ?
O13 Fe2 O91 94.6(3) . . ?
O14 Fe2 O91 95.6(3) . . ?
O13 Fe2 O15 167.9(3) . . ?
O14 Fe2 O15 96.9(3) . . ?
O91 Fe2 O15 89.2(3) . . ?
O13 Fe2 N83 84.6(3) . . ?
O14 Fe2 N83 174.1(3) . . ?
O91 Fe2 N83 90.2(3) . . ?
O15 Fe2 N83 83.9(3) . . ?
O13 Fe2 N84 87.5(3) . . ?
O14 Fe2 N84 82.0(3) . . ?
O91 Fe2 N84 177.0(3) . . ?
O15 Fe2 N84 89.2(3) . . ?
N83 Fe2 N84 92.2(3) . . ?
C11 O11 Fe1 123.3(6) . . ?
O11 C11 C21 119.2(8) . . ?
O11 C11 C61 123.0(8) . . ?
C21 C11 C61 117.9(8) . . ?
C31 C21 C11 121.4(10) . . ?
C41 C31 C21 120.7(11) . . ?
C31 C41 C51 119.7(11) . . ?
C41 C51 C61 120.9(10) . . ?
C11 C61 C51 119.3(8) . . ?
C11 C61 C71 123.1(8) . . ?
C51 C61 C71 117.2(8) . . ?
N81 C71 C61 118.4(8) . . ?
N81 C71 C101 121.3(7) . . ?
C61 C71 C101 120.3(7) . . ?
C71 N81 O91 117.0(7) . . ?
C71 N81 Fe1 128.6(6) . . ?
O91 N81 Fe1 114.3(5) . . ?
N81 O91 Fe2 118.9(5) . . ?
C111 C101 C151 120.0 . . ?
C111 C101 C71 120.1(5) . . ?
C151 C101 C71 119.8(5) . . ?
C121 C111 C101 120.0 . . ?
C111 C121 C131 120.0 . . ?
C121 C131 C141 120.0 . . ?
C151 C141 C131 120.0 . . ?
C141 C151 C101 120.0 . . ?
C12 O12 Fe1 126.3(6) . . ?
O12 C12 C62 123.7(8) . . ?
O12 C12 C22 118.2(8) . . ?
C62 C12 C22 118.1(8) . . ?
C32 C22 C12 121.5(9) . . ?
C22 C32 C42 120.3(11) . . ?
C52 C42 C32 119.8(11) . . ?
C42 C52 C62 120.1(9) . . ?
C12 C62 C52 120.2(8) . . ?
C12 C62 C72 123.3(8) . . ?
C52 C62 C72 116.4(8) . . ?
N82 C72 C62 120.0(7) . . ?
N82 C72 C102 121.0(7) . . ?
C62 C72 C102 119.0(7) . . ?
C72 N82 O92 111.5(7) . . ?
C72 N82 Fe1 126.5(6) . . ?
O92 N82 Fe1 121.3(5) . . ?
C112 C102 C152 120.0 . . ?
C112 C102 C72 119.4(6) . . ?
C152 C102 C72 120.6(6) . . ?
C102 C112 C122 120.0 . . ?
C132 C122 C112 120.0 . . ?
C142 C132 C122 120.0 . . ?
C132 C142 C152 120.0 . . ?
C142 C152 C102 120.0 . . ?
C13 O13 Fe2 123.3(6) . . ?
O13 C13 C23 118.8(8) . . ?
O13 C13 C63 122.5(7) . . ?
C23 C13 C63 118.5(8) . . ?
C33 C23 C13 121.2(9) . . ?
C43 C33 C23 120.7(9) . . ?
C33 C43 C53 119.5(10) . . ?
C43 C53 C63 121.6(9) . . ?
C13 C63 C53 118.3(8) . . ?
C13 C63 C73 124.1(8) . . ?
C53 C63 C73 117.5(8) . . ?
N83 C73 C63 118.2(7) . . ?
N83 C73 C103 121.6(7) . . ?
C63 C73 C103 120.2(7) . . ?
C73 N83 O93 116.3(7) . . ?
C73 N83 Fe2 128.1(6) . . ?
O93 N83 Fe2 115.4(5) . . ?
N83 O93 Fe1 118.4(5) . . ?
C113 C103 C153 120.0 . . ?
C113 C103 C73 120.3(5) . . ?
C153 C103 C73 119.6(5) . . ?
C103 C113 C123 120.0 . . ?
C133 C123 C113 120.0 . . ?
C123 C133 C143 120.0 . . ?
C153 C143 C133 120.0 . . ?
C143 C153 C103 120.0 . . ?
C14 O14 Fe2 126.3(6) . . ?
O14 C14 C64 124.0(8) . . ?
O14 C14 C24 117.7(8) . . ?
C64 C14 C24 118.3(8) . . ?
C34 C24 C14 121.7(10) . . ?
C24 C34 C44 119.9(11) . . ?
C54 C44 C34 120.1(10) . . ?
C44 C54 C64 120.2(9) . . ?
C14 C64 C54 119.7(8) . . ?
C14 C64 C74 122.7(8) . . ?
C54 C64 C74 117.3(8) . . ?
N84 C74 C64 120.1(8) . . ?
N84 C74 C104 120.8(7) . . ?
C64 C74 C104 119.2(7) . . ?
C74 N84 O94 111.5(7) . . ?
C74 N84 Fe2 126.7(6) . . ?
O94 N84 Fe2 121.2(5) . . ?
C114 C104 C154 120.0 . . ?
C114 C104 C74 119.2(5) . . ?
C154 C104 C74 120.7(5) . . ?
C124 C114 C104 120.0 . . ?
C114 C124 C134 120.0 . . ?
C124 C134 C144 120.0 . . ?
C154 C144 C134 120.0 . . ?
C144 C154 C104 120.0 . . ?
C25 O15 Fe2 125.8(6) . . ?
C25 O15 Fe1 125.3(6) . . ?
Fe2 O15 Fe1 108.8(3) . . ?
C16 N16 C56 113.3(10) . . ?
C16 N16 C36 114.7(10) . . ?
C56 N16 C36 107.1(9) . . ?
N16 C16 C26 108.1(13) . . ?
N16 C36 C46 113.0(12) . . ?
N16 C56 C66 110.8(10) . . ?

loop_
_geom_bond_atom_site_label_1
_geom_bond_atom_site_label_2
_geom_bond_distance
_geom_bond_site_symmetry_2
_geom_bond_publ_flag
Fe1 O12 1.939(6) . ?
Fe1 O93 1.959(6) . ?
Fe1 O11 1.983(7) . ?
Fe1 O15 1.984(7) . ?
Fe1 N81 2.124(7) . ?
Fe1 N82 2.188(7) . ?
Fe2 O13 1.940(6) . ?
Fe2 O14 1.943(7) . ?
Fe2 O91 1.952(6) . ?
Fe2 O15 1.977(6) . ?
Fe2 N83 2.114(7) . ?
Fe2 N84 2.174(7) . ?
O11 C11 1.328(9) . ?
C11 C21 1.405(11) . ?
C11 C61 1.406(11) . ?
C21 C31 1.382(12) . ?
C31 C41 1.362(13) . ?
C41 C51 1.383(12) . ?
C51 C61 1.411(12) . ?
C61 C71 1.471(11) . ?
C71 N81 1.308(10) . ?
C71 C101 1.478(9) . ?
N81 O91 1.359(8) . ?
C101 C111 1.3900 . ?
C101 C151 1.3900 . ?
C111 C121 1.3900 . ?
C121 C131 1.3900 . ?
C131 C141 1.3900 . ?
C141 C151 1.3900 . ?
O12 C12 1.320(9) . ?
C12 C62 1.391(11) . ?
C12 C22 1.412(11) . ?
C22 C32 1.374(12) . ?
C32 C42 1.386(13) . ?
C42 C52 1.385(12) . ?
C52 C62 1.419(11) . ?
C62 C72 1.479(11) . ?
C72 N82 1.272(9) . ?
C72 C102 1.496(9) . ?
N82 O92 1.435(8) . ?
C102 C112 1.3900 . ?
C102 C152 1.3900 . ?
C112 C122 1.3900 . ?
C122 C132 1.3900 . ?
C132 C142 1.3900 . ?
C142 C152 1.3900 . ?
O13 C13 1.327(9) . ?
C13 C23 1.402(11) . ?
C13 C63 1.411(11) . ?
C23 C33 1.384(12) . ?
C33 C43 1.365(12) . ?
C43 C53 1.379(12) . ?
C53 C63 1.417(11) . ?
C63 C73 1.472(11) . ?
C73 N83 1.310(9) . ?
C73 C103 1.483(9) . ?
N83 O93 1.365(8) . ?
C103 C113 1.3900 . ?
C103 C153 1.3900 . ?
C113 C123 1.3900 . ?
C123 C133 1.3900 . ?
C133 C143 1.3900 . ?
C143 C153 1.3900 . ?
O14 C14 1.318(9) . ?
C14 C64 1.391(11) . ?
C14 C24 1.414(11) . ?
C24 C34 1.367(12) . ?
C34 C44 1.386(13) . ?
C44 C54 1.386(12) . ?
C54 C64 1.414(11) . ?
C64 C74 1.480(11) . ?
C74 N84 1.279(9) . ?
C74 C104 1.496(9) . ?
N84 O94 1.429(8) . ?
C104 C114 1.3900 . ?
C104 C154 1.3900 . ?
C114 C124 1.3900 . ?
C124 C134 1.3900 . ?
C134 C144 1.3900 . ?
C144 C154 1.3900 . ?
O15 C25 1.421(12) . ?
N16 C16 1.453(13) . ?
N16 C56 1.464(12) . ?
N16 C36 1.469(13) . ?
C16 C26 1.530(16) . ?
C36 C46 1.494(15) . ?
C56 C66 1.525(15) . ?
O17 C27 1.415(9) . ?
O18 C28 1.408(9) . ?
O19 C29 1.403(9) . ?
O110 C210 1.408(8) . ?
O111 C211 1.407(9) . ?
